data_1541825
loop_
_publ_author_name
'Xue, L.-X.'
'Pennington, W.T.'
'Padgett, C.W.'
'DesMarteau, D.D.'

_publ_section_title
;
 Synthesis and structures of alkali metal salts of bis((trifluoromethyl)
 sulfonyl) imide
;
_journal_name_full 'Solid State Sciences'
_journal_page_first 1535
_journal_page_last 1545
_journal_volume 4
_journal_year 2002
_chemical_formula_sum 'C3 H6 F6 N Na O6 S2'
_chemical_name_systematic 'Na ((C F3)2 (S O2)2 N) (C H3 O H) (H2 O)'
_space_group_IT_number 42
_symmetry_space_group_name_Hall 'F 2 -2'
_symmetry_space_group_name_H-M 'F m m 2'
_cell_angle_alpha 90
_cell_angle_beta 90
_cell_angle_gamma 90
_cell_formula_units_Z 8
_cell_length_a 13.185
_cell_length_b 22.397
_cell_length_c 8.247
_cell_volume 2435.376
_citation_journal_id_ASTM SSSCFJ
_cod_data_source_file Xue_SSSCFJ_2002_388.cif
_cod_data_source_block C3H6F6N1Na1O6S2
_cod_depositor_comments
;
 Marking atoms 'O4' and 'O5' as belonging to disorder groups '1' and '2'
 respectively.

 Antanas Vaitkus,
 2017-07-12

 Marking attached hydrogen atoms.

 Antanas Vaitkus,
 2017-07-12
;
_cod_original_formula_sum 'C3 H6 F6 N1 Na1 O6 S2'
_cod_database_code 1541825

loop_
_symmetry_equiv_pos_as_xyz
x,y,z
-x,-y,z
-x,y,z
x,-y,z
x,y+1/2,z+1/2
-x,-y+1/2,z+1/2
-x,y+1/2,z+1/2
x,-y+1/2,z+1/2
x+1/2,y,z+1/2
-x+1/2,-y,z+1/2
-x+1/2,y,z+1/2
x+1/2,-y,z+1/2
x+1/2,y+1/2,z
-x+1/2,-y+1/2,z
-x+1/2,y+1/2,z
x+1/2,-y+1/2,z

loop_
_atom_site_label
_atom_site_type_symbol
_atom_site_fract_x
_atom_site_fract_y
_atom_site_fract_z
_atom_site_occupancy
_atom_site_U_iso_or_equiv
_atom_site_attached_hydrogens
_atom_site_disorder_group
Na1 Na+1 0.229 0 0.4994 1 0.0 0 .
N1 N-3 0.5 0.1104 0.6598 1 0.0 0 .
F1 F-1 0.2508 0.1737 0.8021 1 0.0 0 .
F2 F-1 0.3967 0.2019 0.879 1 0.0 0 .
F3 F-1 0.3569 0.2071 0.632 1 0.0 0 .
S1 S+4 0.39259 0.10002 0.7332 1 0.0 0 .
O1 O-2 0.3293 0.0775 0.6091 1 0.0 0 .
O2 O-2 0.3889 0.0728 0.8881 1 0.0 0 .
O3 O-2 0.3462 0 0.2677 1 0.0 0 .
O4 O-2 0.5 0.0881 0.3106 0.74 0.0 1 1
O5 O-2 0.5 0.0863 0.203 0.26 0.0 1 2
C1 C+4 0.3462 0.1756 0.7638 1 0.0 0 .
C2 C 0.5 0.1468 0.241 1 0.0 3 .
H1 H+1 0.389 0.028 0.284 1 0.0 0 .
